data_4325119
loop_
_publ_author_name
'Richard A. Lewis'
'Guang Wu'
'Trevor W. Hayton'

_publ_section_title
;
 Stabilizing High-Valent Metal Ions with a Ketimide Ligand Set: Synthesis
 of Mn(N=CtBu2)4
;
_journal_name_full 'Inorganic Chemistry'
_journal_page_first 4660
_journal_page_last 4668
_journal_paper_doi 10.1021/ic200490v
_journal_volume 50
_journal_year 2011
_chemical_formula_sum 'C44 H88 Li2 Mn N4 O2'
_chemical_formula_weight 774.00
_chemical_name_systematic
; 
 di(Lithium tetrahydrofuran) Manganese(II) tetrakis(bistert-butyl ketimide) 
;
_space_group_IT_number 14
_symmetry_cell_setting monoclinic
_symmetry_space_group_name_Hall '-P 2yn'
_symmetry_space_group_name_H-M 'P 1 21/n 1'
_atom_sites_solution_hydrogens geom
_atom_sites_solution_primary direct
_atom_sites_solution_secondary difmap
_audit_creation_method SHELXL-97
_cell_angle_alpha 90.00
_cell_angle_beta 96.517(6)
_cell_angle_gamma 90.00
_cell_formula_units_Z 4
_cell_length_a 12.638(4)
_cell_length_b 19.844(7)
_cell_length_c 19.216(7)
_cell_measurement_temperature 150(2)
_cell_volume 4788(3)
_computing_structure_refinement 'SHELXL-97 (Sheldrick, 1997)'
_computing_structure_solution 'SHELXS-97 (Sheldrick, 1990)'
_diffrn_ambient_temperature 150(2)
_diffrn_measured_fraction_theta_full 0.990
_diffrn_measured_fraction_theta_max 0.990
_diffrn_measurement_device_type 'ccd area detector'
_diffrn_measurement_method 'omega scan'
_diffrn_radiation_monochromator graphite
_diffrn_radiation_source 'fine-focus sealed tube'
_diffrn_radiation_type MoK\a
_diffrn_radiation_wavelength 0.71073
_diffrn_reflns_av_R_equivalents 0.0614
_diffrn_reflns_av_sigmaI/netI 0.0499
_diffrn_reflns_limit_h_max 14
_diffrn_reflns_limit_h_min -14
_diffrn_reflns_limit_k_max 20
_diffrn_reflns_limit_k_min -22
_diffrn_reflns_limit_l_max 21
_diffrn_reflns_limit_l_min -20
_diffrn_reflns_number 31130
_diffrn_reflns_theta_full 23.37
_diffrn_reflns_theta_max 23.37
_diffrn_reflns_theta_min 1.48
_exptl_absorpt_coefficient_mu 0.312
_exptl_absorpt_correction_T_max 1.000
_exptl_absorpt_correction_T_min 0.570740
_exptl_absorpt_correction_type empirical
_exptl_absorpt_process_details SADABS
_exptl_crystal_colour yellow
_exptl_crystal_density_diffrn 1.074
_exptl_crystal_description block
_exptl_crystal_F_000 1708
_exptl_crystal_size_max 0.6
_exptl_crystal_size_mid 0.4
_exptl_crystal_size_min 0.3
_refine_diff_density_max 0.797
_refine_diff_density_min -0.337
_refine_diff_density_rms 0.072
_refine_ls_extinction_method none
_refine_ls_goodness_of_fit_ref 1.173
_refine_ls_hydrogen_treatment constr
_refine_ls_matrix_type full
_refine_ls_number_parameters 502
_refine_ls_number_reflns 6906
_refine_ls_number_restraints 0
_refine_ls_restrained_S_all 1.173
_refine_ls_R_factor_all 0.0989
_refine_ls_R_factor_gt 0.0649
_refine_ls_shift/su_max 0.001
_refine_ls_shift/su_mean 0.000
_refine_ls_structure_factor_coef Fsqd
_refine_ls_weighting_details 'calc w=1/[\s^2^(Fo^2^)+(0.0888P)^2^+3.5406P] where P=(Fo^2^+2Fc^2^)/3'
_refine_ls_weighting_scheme calc
_refine_ls_wR_factor_gt 0.1570
_refine_ls_wR_factor_ref 0.1847
_reflns_number_gt 4928
_reflns_number_total 6906
_reflns_threshold_expression >2sigma(I)
_cod_data_source_file ic200490v_si_002_1.cif
_cod_data_source_block Complex_1
_cod_database_code 4325119

loop_
_symmetry_equiv_pos_as_xyz
'x, y, z'
'-x+1/2, y+1/2, -z+1/2'
'-x, -y, -z'
'x-1/2, -y-1/2, z-1/2'

loop_
_atom_site_label
_atom_site_type_symbol
_atom_site_fract_x
_atom_site_fract_y
_atom_site_fract_z
_atom_site_U_iso_or_equiv
_atom_site_adp_type
_atom_site_occupancy
_atom_site_symmetry_multiplicity
_atom_site_calc_flag
_atom_site_refinement_flags
Mn1 Mn 0.75129(4) 0.24536(3) 0.00463(3) 0.0224(2) Uani 1 1 d .
C10 C 0.6323(3) 0.22966(18) 0.14393(19) 0.0260(9) Uani 1 1 d .
N4 N 0.9151(2) 0.26853(15) 0.01533(15) 0.0275(7) Uani 1 1 d .
N1 N 0.7103(2) 0.33827(14) -0.04509(15) 0.0250(7) Uani 1 1 d .
C28 C 1.0081(3) 0.24526(18) 0.02426(18) 0.0248(8) Uani 1 1 d .
C27 C 0.8148(4) 0.2195(3) -0.1548(3) 0.0588(14) Uani 1 1 d .
H27A H 0.8581 0.2320 -0.1906 0.088 Uiso 1 1 calc R
H27B H 0.8590 0.2141 -0.1111 0.088 Uiso 1 1 calc R
H27C H 0.7630 0.2541 -0.1501 0.088 Uiso 1 1 calc R
N3 N 0.7002(2) 0.15949(14) -0.05547(15) 0.0257(7) Uani 1 1 d .
O1 O 0.8870(2) 0.43642(13) 0.04698(14) 0.0388(7) Uani 1 1 d .
C14 C 0.4353(3) 0.2541(2) 0.1542(2) 0.0424(11) Uani 1 1 d .
H14A H 0.4334 0.2749 0.1090 0.064 Uiso 1 1 calc R
H14B H 0.4505 0.2877 0.1900 0.064 Uiso 1 1 calc R
H14C H 0.3675 0.2338 0.1589 0.064 Uiso 1 1 calc R
O2 O 0.7241(2) 0.05116(13) 0.08714(15) 0.0455(8) Uani 1 1 d .
C40 C 0.8055(3) 0.4853(2) 0.0590(2) 0.0434(11) Uani 1 1 d .
H40A H 0.7351 0.4658 0.0491 0.052 Uiso 1 1 calc R
H40B H 0.8102 0.5246 0.0296 0.052 Uiso 1 1 calc R
C25 C 0.8477(4) 0.1000(3) -0.1736(3) 0.0651(15) Uani 1 1 d .
H25A H 0.9011 0.1152 -0.2017 0.098 Uiso 1 1 calc R
H25B H 0.8179 0.0583 -0.1922 0.098 Uiso 1 1 calc R
H25C H 0.8794 0.0931 -0.1263 0.098 Uiso 1 1 calc R
C16 C 0.7669(3) 0.2369(2) 0.2515(2) 0.0415(11) Uani 1 1 d .
H16A H 0.8136 0.2093 0.2275 0.062 Uiso 1 1 calc R
H16B H 0.7231 0.2086 0.2769 0.062 Uiso 1 1 calc R
H16C H 0.8084 0.2663 0.2835 0.062 Uiso 1 1 calc R
C41 C 0.7408(4) 0.0505(2) 0.1622(2) 0.0488(12) Uani 1 1 d .
H41A H 0.6776 0.0343 0.1813 0.059 Uiso 1 1 calc R
H41B H 0.7569 0.0955 0.1802 0.059 Uiso 1 1 calc R
Li1 Li 0.6551(5) 0.1275(3) 0.0339(3) 0.0359(16) Uani 1 1 d .
N2 N 0.6684(2) 0.21272(14) 0.08823(16) 0.0267(7) Uani 1 1 d .
C11 C 0.5229(3) 0.19955(19) 0.16204(19) 0.0313(9) Uani 1 1 d .
C39 C 0.8274(4) 0.5039(2) 0.1354(2) 0.0451(11) Uani 1 1 d .
H39A H 0.8044 0.5496 0.1435 0.054 Uiso 1 1 calc R
H39B H 0.7918 0.4733 0.1644 0.054 Uiso 1 1 calc R
C33 C 1.0313(3) 0.1782(2) 0.0680(2) 0.0347(10) Uani 1 1 d .
C2 C 0.5182(3) 0.3588(2) -0.0670(2) 0.0379(10) Uani 1 1 d .
C29 C 1.1002(3) 0.2787(2) -0.0121(2) 0.0320(9) Uani 1 1 d .
C24 C 0.7584(3) 0.1538(2) -0.1745(2) 0.0357(10) Uani 1 1 d .
C23 C 0.6272(4) 0.0182(2) -0.1705(2) 0.0503(12) Uani 1 1 d .
H23A H 0.6819 -0.0042 -0.1402 0.075 Uiso 1 1 calc R
H23B H 0.6545 0.0300 -0.2136 0.075 Uiso 1 1 calc R
H23C H 0.5673 -0.0114 -0.1803 0.075 Uiso 1 1 calc R
C15 C 0.6962(3) 0.2789(2) 0.1980(2) 0.0351(10) Uani 1 1 d .
C12 C 0.4846(3) 0.1454(2) 0.1088(2) 0.0421(11) Uani 1 1 d .
H12A H 0.5341 0.1086 0.1125 0.063 Uiso 1 1 calc R
H12B H 0.4798 0.1641 0.0625 0.063 Uiso 1 1 calc R
H12C H 0.4158 0.1295 0.1180 0.063 Uiso 1 1 calc R
C30 C 1.0544(3) 0.3368(2) -0.0581(2) 0.0388(10) Uani 1 1 d .
H30A H 1.0325 0.3723 -0.0290 0.058 Uiso 1 1 calc R
H30B H 0.9942 0.3212 -0.0888 0.058 Uiso 1 1 calc R
H30C H 1.1078 0.3535 -0.0855 0.058 Uiso 1 1 calc R
C13 C 0.5259(3) 0.1680(2) 0.2349(2) 0.0435(11) Uani 1 1 d .
H13A H 0.4579 0.1483 0.2402 0.065 Uiso 1 1 calc R
H13B H 0.5420 0.2022 0.2699 0.065 Uiso 1 1 calc R
H13C H 0.5798 0.1337 0.2403 0.065 Uiso 1 1 calc R
C20 C 0.5924(3) 0.0820(2) -0.1348(2) 0.0361(10) Uani 1 1 d .
C19 C 0.6858(3) 0.13453(18) -0.1163(2) 0.0296(9) Uani 1 1 d .
C31 C 1.1892(3) 0.3077(2) 0.0403(2) 0.0508(12) Uani 1 1 d .
H31A H 1.2329 0.3374 0.0163 0.076 Uiso 1 1 calc R
H31B H 1.2321 0.2716 0.0614 0.076 Uiso 1 1 calc R
H31C H 1.1584 0.3323 0.0760 0.076 Uiso 1 1 calc R
C1 C 0.6382(3) 0.37131(19) -0.07938(19) 0.0289(9) Uani 1 1 d .
C36 C 1.1463(3) 0.1635(2) 0.0991(3) 0.0542(13) Uani 1 1 d .
H36A H 1.1692 0.1972 0.1334 0.081 Uiso 1 1 calc R
H36B H 1.1920 0.1643 0.0625 0.081 Uiso 1 1 calc R
H36C H 1.1497 0.1199 0.1209 0.081 Uiso 1 1 calc R
C32 C 1.1471(4) 0.2289(2) -0.0620(2) 0.0469(12) Uani 1 1 d .
H32A H 1.0912 0.2120 -0.0954 0.070 Uiso 1 1 calc R
H32B H 1.1804 0.1921 -0.0355 0.070 Uiso 1 1 calc R
H32C H 1.1991 0.2517 -0.0863 0.070 Uiso 1 1 calc R
C34 C 0.9657(3) 0.1791(2) 0.1298(2) 0.0460(11) Uani 1 1 d .
H34A H 0.9778 0.1382 0.1562 0.069 Uiso 1 1 calc R
H34B H 0.8915 0.1828 0.1129 0.069 Uiso 1 1 calc R
H34C H 0.9865 0.2170 0.1593 0.069 Uiso 1 1 calc R
C6 C 0.6655(3) 0.4243(2) -0.1358(2) 0.0369(10) Uani 1 1 d .
C17 C 0.7706(3) 0.3222(2) 0.1591(2) 0.0420(11) Uani 1 1 d .
H17A H 0.8110 0.3517 0.1917 0.063 Uiso 1 1 calc R
H17B H 0.7293 0.3486 0.1240 0.063 Uiso 1 1 calc R
H17C H 0.8183 0.2936 0.1372 0.063 Uiso 1 1 calc R
C37 C 0.9723(3) 0.4411(2) 0.1025(2) 0.0464(11) Uani 1 1 d .
H37A H 1.0388 0.4503 0.0836 0.056 Uiso 1 1 calc R
H37B H 0.9795 0.3991 0.1284 0.056 Uiso 1 1 calc R
C21 C 0.4999(4) 0.1154(2) -0.1812(3) 0.0531(13) Uani 1 1 d .
H21A H 0.4409 0.0847 -0.1880 0.080 Uiso 1 1 calc R
H21B H 0.5226 0.1268 -0.2257 0.080 Uiso 1 1 calc R
H21C H 0.4784 0.1556 -0.1587 0.080 Uiso 1 1 calc R
C9 C 0.7866(3) 0.4293(2) -0.1346(2) 0.0494(12) Uani 1 1 d .
H9A H 0.8152 0.3855 -0.1428 0.074 Uiso 1 1 calc R
H9B H 0.8170 0.4456 -0.0897 0.074 Uiso 1 1 calc R
H9C H 0.8034 0.4598 -0.1705 0.074 Uiso 1 1 calc R
C18 C 0.6297(4) 0.3274(2) 0.2377(2) 0.0526(13) Uani 1 1 d .
H18A H 0.5833 0.3020 0.2640 0.079 Uiso 1 1 calc R
H18B H 0.5880 0.3559 0.2048 0.079 Uiso 1 1 calc R
H18C H 0.6763 0.3547 0.2690 0.079 Uiso 1 1 calc R
C35 C 0.9919(4) 0.1191(2) 0.0203(3) 0.0512(12) Uani 1 1 d .
H35A H 0.9992 0.0778 0.0465 0.077 Uiso 1 1 calc R
H35B H 1.0334 0.1165 -0.0184 0.077 Uiso 1 1 calc R
H35C H 0.9183 0.1259 0.0031 0.077 Uiso 1 1 calc R
C44 C 0.7751(4) -0.0074(2) 0.0618(3) 0.0577(14) Uani 1 1 d .
H44A H 0.8180 0.0050 0.0250 0.069 Uiso 1 1 calc R
H44B H 0.7224 -0.0402 0.0433 0.069 Uiso 1 1 calc R
C38 C 0.9463(4) 0.4976(2) 0.1499(2) 0.0461(11) Uani 1 1 d .
H38A H 0.9675 0.4865 0.1987 0.055 Uiso 1 1 calc R
H38B H 0.9813 0.5390 0.1386 0.055 Uiso 1 1 calc R
C26 C 0.7049(4) 0.1601(3) -0.2491(2) 0.0635(15) Uani 1 1 d .
H26A H 0.6518 0.1948 -0.2513 0.095 Uiso 1 1 calc R
H26B H 0.6718 0.1180 -0.2635 0.095 Uiso 1 1 calc R
H26C H 0.7572 0.1713 -0.2798 0.095 Uiso 1 1 calc R
C22 C 0.5466(4) 0.0597(2) -0.0684(2) 0.0573(14) Uani 1 1 d .
H22A H 0.4908 0.0275 -0.0802 0.086 Uiso 1 1 calc R
H22B H 0.5183 0.0981 -0.0464 0.086 Uiso 1 1 calc R
H22C H 0.6018 0.0395 -0.0367 0.086 Uiso 1 1 calc R
C7 C 0.6233(4) 0.3999(3) -0.2092(2) 0.0622(14) Uani 1 1 d .
H7A H 0.6470 0.4299 -0.2434 0.093 Uiso 1 1 calc R
H7B H 0.5469 0.3991 -0.2139 0.093 Uiso 1 1 calc R
H7C H 0.6497 0.3553 -0.2163 0.093 Uiso 1 1 calc R
C8 C 0.6238(4) 0.4962(2) -0.1239(3) 0.0571(13) Uani 1 1 d .
H8A H 0.6555 0.5273 -0.1537 0.086 Uiso 1 1 calc R
H8B H 0.6422 0.5088 -0.0758 0.086 Uiso 1 1 calc R
H8C H 0.5477 0.4970 -0.1348 0.086 Uiso 1 1 calc R
Li2 Li 0.8608(5) 0.3583(3) -0.0161(3) 0.0329(15) Uani 1 1 d .
C42 C 0.8322(5) 0.0044(3) 0.1820(3) 0.0789(18) Uani 1 1 d .
H42A H 0.8968 0.0300 0.1951 0.095 Uiso 1 1 calc R
H42B H 0.8185 -0.0238 0.2212 0.095 Uiso 1 1 calc R
C43 C 0.8429(8) -0.0353(4) 0.1228(3) 0.141(4) Uani 1 1 d .
H43A H 0.8217 -0.0813 0.1312 0.169 Uiso 1 1 calc R
H43B H 0.9167 -0.0357 0.1134 0.169 Uiso 1 1 calc R
C5 C 0.4291(4) 0.3957(4) -0.1105(5) 0.137(4) Uani 1 1 d .
H5A H 0.4370 0.3904 -0.1593 0.205 Uiso 1 1 calc R
H5B H 0.4319 0.4427 -0.0986 0.205 Uiso 1 1 calc R
H5C H 0.3618 0.3773 -0.1012 0.205 Uiso 1 1 calc R
C4 C 0.4941(4) 0.2855(3) -0.0738(5) 0.107(3) Uani 1 1 d .
H4A H 0.4241 0.2771 -0.0610 0.160 Uiso 1 1 calc R
H4B H 0.5455 0.2605 -0.0434 0.160 Uiso 1 1 calc R
H4C H 0.4973 0.2717 -0.1214 0.160 Uiso 1 1 calc R
C3 C 0.5105(5) 0.3776(4) 0.0087(4) 0.110(3) Uani 1 1 d .
H3A H 0.4390 0.3704 0.0193 0.164 Uiso 1 1 calc R
H3B H 0.5290 0.4242 0.0158 0.164 Uiso 1 1 calc R
H3C H 0.5586 0.3501 0.0388 0.164 Uiso 1 1 calc R

loop_
_atom_site_aniso_label
_atom_site_aniso_U_11
_atom_site_aniso_U_22
_atom_site_aniso_U_33
_atom_site_aniso_U_23
_atom_site_aniso_U_13
_atom_site_aniso_U_12
Mn1 0.0268(3) 0.0223(3) 0.0187(3) 0.0005(2) 0.0059(2) -0.0030(2)
C10 0.034(2) 0.023(2) 0.022(2) 0.0024(16) 0.0064(17) 0.0014(16)
N4 0.0312(19) 0.0325(18) 0.0185(17) -0.0028(13) 0.0018(13) -0.0035(14)
N1 0.0328(17) 0.0241(16) 0.0186(17) 0.0020(13) 0.0048(14) -0.0015(14)
C28 0.027(2) 0.029(2) 0.018(2) -0.0003(16) 0.0000(15) -0.0038(16)
C27 0.075(3) 0.065(3) 0.042(3) -0.007(2) 0.029(3) -0.028(3)
N3 0.0359(18) 0.0236(16) 0.0186(18) -0.0043(14) 0.0073(14) 0.0002(13)
O1 0.0488(17) 0.0295(15) 0.0372(17) -0.0052(13) 0.0009(14) 0.0002(13)
C14 0.038(2) 0.051(3) 0.040(3) 0.007(2) 0.013(2) 0.009(2)
O2 0.068(2) 0.0297(16) 0.0411(19) -0.0002(13) 0.0164(15) 0.0092(14)
C40 0.042(3) 0.031(2) 0.056(3) -0.004(2) 0.004(2) -0.0039(19)
C25 0.060(3) 0.075(4) 0.064(4) -0.018(3) 0.023(3) 0.003(3)
C16 0.047(3) 0.052(3) 0.025(2) -0.004(2) 0.0034(19) -0.006(2)
C41 0.074(3) 0.032(2) 0.041(3) 0.004(2) 0.009(2) 0.006(2)
Li1 0.050(4) 0.024(3) 0.036(4) -0.004(3) 0.016(3) -0.006(3)
N2 0.0335(17) 0.0212(17) 0.0261(19) 0.0006(14) 0.0064(14) 0.0019(13)
C11 0.038(2) 0.032(2) 0.025(2) -0.0013(17) 0.0091(18) -0.0009(18)
C39 0.064(3) 0.026(2) 0.049(3) -0.003(2) 0.019(2) -0.002(2)
C33 0.034(2) 0.035(2) 0.036(2) 0.0114(19) 0.0071(18) 0.0023(18)
C2 0.035(2) 0.032(2) 0.046(3) 0.005(2) 0.0012(19) 0.0024(18)
C29 0.034(2) 0.037(2) 0.027(2) 0.0036(18) 0.0078(17) -0.0013(18)
C24 0.044(2) 0.042(2) 0.023(2) -0.0094(18) 0.0121(18) -0.0120(19)
C23 0.070(3) 0.034(2) 0.046(3) -0.003(2) 0.004(2) -0.014(2)
C15 0.047(2) 0.030(2) 0.030(2) -0.0078(18) 0.0100(19) -0.0039(19)
C12 0.038(2) 0.045(3) 0.044(3) -0.002(2) 0.011(2) -0.010(2)
C30 0.042(2) 0.037(2) 0.039(3) 0.009(2) 0.017(2) -0.0031(19)
C13 0.051(3) 0.044(3) 0.038(3) 0.006(2) 0.018(2) -0.003(2)
C20 0.050(3) 0.034(2) 0.025(2) -0.0094(18) 0.0062(19) -0.0108(19)
C19 0.038(2) 0.023(2) 0.028(2) 0.0007(18) 0.0051(18) 0.0010(17)
C31 0.042(3) 0.057(3) 0.052(3) 0.012(2) 0.003(2) -0.015(2)
C1 0.038(2) 0.026(2) 0.022(2) -0.0026(17) -0.0006(18) -0.0005(18)
C36 0.047(3) 0.061(3) 0.055(3) 0.026(3) 0.006(2) 0.011(2)
C32 0.047(3) 0.054(3) 0.043(3) 0.010(2) 0.021(2) 0.005(2)
C34 0.048(3) 0.048(3) 0.041(3) 0.020(2) 0.006(2) 0.006(2)
C6 0.042(2) 0.040(2) 0.028(2) 0.0060(19) 0.0018(19) 0.0012(19)
C17 0.054(3) 0.032(2) 0.040(3) -0.005(2) 0.005(2) -0.014(2)
C37 0.045(3) 0.048(3) 0.044(3) -0.006(2) -0.004(2) -0.005(2)
C21 0.053(3) 0.048(3) 0.057(3) -0.015(2) 0.001(2) -0.009(2)
C9 0.054(3) 0.052(3) 0.043(3) 0.023(2) 0.013(2) 0.000(2)
C18 0.071(3) 0.042(3) 0.047(3) -0.019(2) 0.014(2) -0.001(2)
C35 0.061(3) 0.033(3) 0.061(3) 0.008(2) 0.011(2) 0.003(2)
C44 0.075(3) 0.036(3) 0.068(4) -0.008(2) 0.029(3) 0.014(2)
C38 0.067(3) 0.040(3) 0.029(3) 0.000(2) -0.003(2) 0.001(2)
C26 0.079(4) 0.076(4) 0.037(3) -0.001(3) 0.013(3) -0.035(3)
C22 0.074(3) 0.058(3) 0.043(3) -0.013(2) 0.016(2) -0.038(3)
C7 0.075(4) 0.077(4) 0.033(3) 0.010(3) -0.001(2) 0.003(3)
C8 0.066(3) 0.041(3) 0.065(3) 0.012(2) 0.009(3) 0.008(2)
Li2 0.036(4) 0.027(3) 0.037(4) 0.000(3) 0.006(3) -0.009(3)
C42 0.092(4) 0.044(3) 0.096(5) 0.005(3) -0.011(4) 0.020(3)
C43 0.254(10) 0.126(6) 0.055(4) 0.039(4) 0.068(5) 0.136(7)
C5 0.041(3) 0.182(8) 0.185(8) 0.127(7) 0.002(4) 0.014(4)
C4 0.042(3) 0.046(3) 0.233(9) -0.020(4) 0.022(4) -0.015(3)
C3 0.063(4) 0.171(7) 0.104(5) -0.043(5) 0.052(4) -0.028(4)

loop_
_atom_type_symbol
_atom_type_description
_atom_type_scat_dispersion_real
_atom_type_scat_dispersion_imag
_atom_type_scat_source
C C 0.0033 0.0016 'International Tables Vol C Tables 4.2.6.8 and 6.1.1.4'
H H 0.0000 0.0000 'International Tables Vol C Tables 4.2.6.8 and 6.1.1.4'
Li Li -0.0003 0.0001 'International Tables Vol C Tables 4.2.6.8 and 6.1.1.4'
N N 0.0061 0.0033 'International Tables Vol C Tables 4.2.6.8 and 6.1.1.4'
O O 0.0106 0.0060 'International Tables Vol C Tables 4.2.6.8 and 6.1.1.4'
Mn Mn 0.3368 0.7283 'International Tables Vol C Tables 4.2.6.8 and 6.1.1.4'

loop_
_geom_angle_atom_site_label_1
_geom_angle_atom_site_label_2
_geom_angle_atom_site_label_3
_geom_angle
N4 Mn1 N2 123.92(12)
N4 Mn1 N1 92.37(12)
N2 Mn1 N1 119.53(11)
N4 Mn1 N3 117.66(12)
N2 Mn1 N3 91.20(11)
N1 Mn1 N3 114.29(12)
N4 Mn1 Li2 46.83(16)
N2 Mn1 Li2 132.47(16)
N1 Mn1 Li2 46.33(16)
N3 Mn1 Li2 136.11(16)
N4 Mn1 Li1 128.58(17)
N2 Mn1 Li1 46.32(15)
N1 Mn1 Li1 138.60(17)
N3 Mn1 Li1 46.07(16)
Li2 Mn1 Li1 174.9(2)
N2 C10 C15 121.3(3)
N2 C10 C11 119.8(3)
C15 C10 C11 118.9(3)
C28 N4 Li2 131.3(3)
C28 N4 Mn1 145.7(3)
Li2 N4 Mn1 82.2(2)
C1 N1 Li2 132.1(3)
C1 N1 Mn1 145.4(3)
Li2 N1 Mn1 82.4(2)
N4 C28 C29 120.9(3)
N4 C28 C33 119.7(3)
C29 C28 C33 119.2(3)
C19 N3 Li1 130.8(3)
C19 N3 Mn1 145.4(3)
Li1 N3 Mn1 83.4(2)
C37 O1 C40 109.0(3)
C37 O1 Li2 124.7(3)
C40 O1 Li2 123.4(3)
C44 O2 C41 108.2(3)
C44 O2 Li1 129.2(3)
C41 O2 Li1 122.3(3)
O1 C40 C39 105.3(3)
O2 C41 C42 106.4(4)
O2 Li1 N3 122.9(3)
O2 Li1 N2 112.1(3)
N3 Li1 N2 99.7(3)
O2 Li1 Mn1 125.8(3)
N3 Li1 Mn1 50.56(16)
N2 Li1 Mn1 50.50(16)
C10 N2 Li1 131.3(3)
C10 N2 Mn1 145.5(3)
Li1 N2 Mn1 83.2(2)
C12 C11 C13 107.4(3)
C12 C11 C14 105.1(3)
C13 C11 C14 108.6(3)
C12 C11 C10 109.7(3)
C13 C11 C10 115.1(3)
C14 C11 C10 110.4(3)
C38 C39 C40 103.3(4)
C34 C33 C36 105.9(3)
C34 C33 C35 107.8(3)
C36 C33 C35 108.5(4)
C34 C33 C28 108.6(3)
C36 C33 C28 118.4(3)
C35 C33 C28 107.3(3)
C4 C2 C3 106.9(5)
C4 C2 C5 106.9(5)
C3 C2 C5 106.6(5)
C4 C2 C1 109.3(4)
C3 C2 C1 105.9(4)
C5 C2 C1 120.5(4)
C30 C29 C31 107.3(3)
C30 C29 C32 105.8(3)
C31 C29 C32 110.1(4)
C30 C29 C28 109.0(3)
C31 C29 C28 113.0(3)
C32 C29 C28 111.3(3)
C27 C24 C26 108.2(4)
C27 C24 C25 105.6(4)
C26 C24 C25 108.2(4)
C27 C24 C19 109.1(3)
C26 C24 C19 117.2(3)
C25 C24 C19 107.9(3)
C17 C15 C16 106.8(3)
C17 C15 C18 107.0(3)
C16 C15 C18 108.6(3)
C17 C15 C10 108.8(3)
C16 C15 C10 108.7(3)
C18 C15 C10 116.5(3)
C22 C20 C23 106.9(4)
C22 C20 C21 105.9(4)
C23 C20 C21 109.7(3)
C22 C20 C19 110.2(3)
C23 C20 C19 113.6(3)
C21 C20 C19 110.2(3)
N3 C19 C24 121.9(3)
N3 C19 C20 119.5(3)
C24 C19 C20 118.7(3)
N1 C1 C6 120.6(3)
N1 C1 C2 119.6(3)
C6 C1 C2 119.8(3)
C7 C6 C9 106.1(4)
C7 C6 C8 109.9(4)
C9 C6 C8 107.2(4)
C7 C6 C1 110.0(3)
C9 C6 C1 109.2(3)
C8 C6 C1 114.1(3)
O1 C37 C38 107.6(3)
O2 C44 C43 105.9(4)
C39 C38 C37 103.5(3)
N1 Li2 N4 101.3(3)
N1 Li2 O1 115.1(3)
N4 Li2 O1 119.5(3)
N1 Li2 Mn1 51.25(16)
N4 Li2 Mn1 50.99(16)
O1 Li2 Mn1 128.2(3)
C43 C42 C41 106.4(5)
C42 C43 C44 109.4(5)

loop_
_geom_bond_atom_site_label_1
_geom_bond_atom_site_label_2
_geom_bond_distance
Mn1 N4 2.107(3)
Mn1 N2 2.117(3)
Mn1 N1 2.114(3)
Mn1 N3 2.118(3)
Mn1 Li2 2.687(6)
Mn1 Li1 2.724(6)
C10 N2 1.255(5)
C10 C15 1.580(6)
C10 C11 1.582(5)
N4 C28 1.256(5)
N4 Li2 1.978(7)
N1 C1 1.249(5)
N1 Li2 1.961(7)
C28 C29 1.572(5)
C28 C33 1.584(5)
C27 C24 1.513(6)
N3 C19 1.263(5)
N3 Li1 1.975(7)
O1 C37 1.431(5)
O1 C40 1.452(5)
O1 Li2 1.973(7)
C14 C11 1.544(5)
O2 C44 1.441(5)
O2 C41 1.435(5)
O2 Li1 1.975(7)
C40 C39 1.508(6)
C25 C24 1.553(6)
C16 C15 1.531(6)
C41 C42 1.490(7)
Li1 N2 1.984(7)
C11 C12 1.524(5)
C11 C13 1.530(5)
C39 C38 1.502(6)
C33 C34 1.525(6)
C33 C36 1.535(6)
C33 C35 1.536(6)
C2 C4 1.489(6)
C2 C3 1.514(7)
C2 C5 1.513(7)
C2 C1 1.580(6)
C29 C30 1.526(5)
C29 C31 1.535(6)
C29 C32 1.540(6)
C24 C26 1.520(6)
C24 C19 1.573(5)
C23 C20 1.529(6)
C15 C17 1.530(6)
C15 C18 1.536(6)
C20 C22 1.527(6)
C20 C21 1.537(6)
C20 C19 1.585(5)
C1 C6 1.576(5)
C6 C7 1.528(6)
C6 C9 1.531(6)
C6 C8 1.547(6)
C37 C38 1.504(6)
C44 C43 1.479(8)
C42 C43 1.403(8)
